data_2210631
loop_
_publ_author_name
'Chen, Xin'
'Yu, Ming'

_publ_section_title (<i>E</i>)-1-[3-Methoxy-4-(<i>p</i>-tolylsulfonyloxy)benzylidene]-2-(4-nitrophenyl)hydrazine
_journal_coeditor_code HB2141
_journal_issue 10
_journal_name_full 'Acta Crystallographica Section E'
_journal_page_first o4535
_journal_page_last o4536
_journal_paper_doi 10.1107/S1600536806037470
_journal_volume 62
_journal_year 2006
_chemical_formula_iupac 'C21 H19 N3 O6 S'
_chemical_formula_moiety 'C21 H19 N3 O6 S'
_chemical_formula_sum 'C21 H19 N3 O6 S'
_chemical_formula_weight 441.45
_chemical_name_systematic (E)-1-[3-Methoxy-4-(p-tolylsulfonyloxy)benzylidene]-2-(4-nitrophenyl)hydrazine
_space_group_IT_number 33
_symmetry_cell_setting orthorhombic
_symmetry_space_group_name_Hall 'P 2c -2n'
_symmetry_space_group_name_H-M 'P n a 21'
_atom_sites_solution_hydrogens geom
_atom_sites_solution_primary direct
_atom_sites_solution_secondary difmap
_audit_creation_method SHELXL-97
_cell_angle_alpha 90.00
_cell_angle_beta 90.00
_cell_angle_gamma 90.00
_cell_formula_units_Z 8
_cell_length_a 20.272(3)
_cell_length_b 16.568(3)
_cell_length_c 12.348(2)
_cell_measurement_reflns_used 2694
_cell_measurement_temperature 294(2)
_cell_measurement_theta_max 20.62
_cell_measurement_theta_min 2.29
_cell_volume 4147.3(12)
_computing_cell_refinement 'SAINT (Bruker, 1999)'
_computing_data_collection 'SMART (Bruker, 1999)'
_computing_data_reduction SAINT
_computing_molecular_graphics 'SHELXTL (Sheldrick, 1997b)'
_computing_publication_material SHELXTL
_computing_structure_refinement 'SHELXL97 (Sheldrick, 1997a)'
_computing_structure_solution 'SHELXS97 (Sheldrick, 1997a)'
_diffrn_ambient_temperature 294(2)
_diffrn_measured_fraction_theta_full 0.997
_diffrn_measured_fraction_theta_max 0.997
_diffrn_measurement_device_type 'Bruker SMART APEX CCD'
_diffrn_measurement_method \w
_diffrn_radiation_monochromator graphite
_diffrn_radiation_source 'fine-focus sealed tube'
_diffrn_radiation_type MoK\a
_diffrn_radiation_wavelength 0.71073
_diffrn_reflns_av_R_equivalents 0.0735
_diffrn_reflns_av_sigmaI/netI 0.1100
_diffrn_reflns_limit_h_max 25
_diffrn_reflns_limit_h_min -25
_diffrn_reflns_limit_k_max 14
_diffrn_reflns_limit_k_min -20
_diffrn_reflns_limit_l_max 15
_diffrn_reflns_limit_l_min -15
_diffrn_reflns_number 22718
_diffrn_reflns_theta_full 26.47
_diffrn_reflns_theta_max 26.47
_diffrn_reflns_theta_min 1.59
_diffrn_standards_number 0
_exptl_absorpt_coefficient_mu 0.200
_exptl_absorpt_correction_T_max 0.961
_exptl_absorpt_correction_T_min 0.945
_exptl_absorpt_correction_type multi-scan
_exptl_absorpt_process_details '(SADABS; Sheldrick, 1996)'
_exptl_crystal_colour yellow
_exptl_crystal_density_diffrn 1.414
_exptl_crystal_density_method 'not measured'
_exptl_crystal_description block
_exptl_crystal_F_000 1840
_exptl_crystal_size_max 0.22
_exptl_crystal_size_mid 0.22
_exptl_crystal_size_min 0.20
_refine_diff_density_max 0.331
_refine_diff_density_min -0.211
_refine_ls_abs_structure_details 'Flack (1983), 3859 Friedel pairs'
_refine_ls_abs_structure_Flack -0.05(8)
_refine_ls_extinction_method none
_refine_ls_goodness_of_fit_ref 1.076
_refine_ls_hydrogen_treatment constr
_refine_ls_matrix_type full
_refine_ls_number_parameters 562
_refine_ls_number_reflns 8350
_refine_ls_number_restraints 1
_refine_ls_restrained_S_all 1.076
_refine_ls_R_factor_all 0.1736
_refine_ls_R_factor_gt 0.0509
_refine_ls_shift/su_max 0.001
_refine_ls_shift/su_mean 0.000
_refine_ls_structure_factor_coef Fsqd
_refine_ls_weighting_details 'calc w=1/[\s^2^(Fo^2^)+(0.0156P)^2^] where P=(Fo^2^+2Fc^2^)/3'
_refine_ls_weighting_scheme calc
_refine_ls_wR_factor_gt 0.0693
_refine_ls_wR_factor_ref 0.0857
_reflns_number_gt 3462
_reflns_number_total 8350
_reflns_threshold_expression I>2\s(I)
_cod_data_source_file hb2141.cif
_cod_data_source_block I
_cod_depositor_comments
;
The following automatic conversions were performed:
'_symmetry_cell_setting' value 'Orthorhombic' changed to 'orthorhombic'
according to '/home/saulius/struct/CIF-dictionaries/cif_core.dic'
dictionary named 'cif_core.dic' version 2.4.1 from 2010-06-29.

Automatic conversion script
Id: cif_fix_enum 1527 2010-12-29 10:47:43Z saulius 

The following automatic conversions were performed:

'_symmetry_cell_setting' value 'Orthorhombic' changed to
'orthorhombic' according to
/home/saulius/struct/CIF-dictionaries/cif_core.dic dictionary named
'cif_core.dic' version 2.4.1 from 2010-06-29.

Automatic conversion script
Id: cif_fix_values 1715 2011-07-08 13:25:40Z adriana 
;
_cod_database_code 2210631
_cod_database_fobs_code 2210631

loop_
_symmetry_equiv_pos_as_xyz
'x, y, z'
'-x, -y, z+1/2'
'x+1/2, -y+1/2, z'
'-x+1/2, y+1/2, z+1/2'

loop_
_atom_site_type_symbol
_atom_site_label
_atom_site_fract_x
_atom_site_fract_y
_atom_site_fract_z
_atom_site_U_iso_or_equiv
_atom_site_adp_type
_atom_site_calc_flag
_atom_site_refinement_flags
_atom_site_occupancy
S S1 0.08491(6) 0.62284(10) 0.25868(13) 0.0687(4) Uani d . 1
S S2 1.14695(6) 0.11899(8) 0.33562(12) 0.0607(4) Uani d . 1
O O1 0.3382(2) 1.3506(2) 0.1193(4) 0.1108(17) Uani d . 1
O O2 0.4432(2) 1.3512(2) 0.1175(4) 0.129(2) Uani d . 1
O O3 0.24144(14) 0.59340(19) 0.1421(3) 0.0692(10) Uani d . 1
O O4 0.12097(14) 0.65884(17) 0.1541(2) 0.0593(9) Uani d . 1
O O5 0.08757(15) 0.6797(2) 0.3442(3) 0.0813(11) Uani d . 1
O O6 0.02315(14) 0.5981(2) 0.2157(3) 0.0941(13) Uani d . 1
O O7 0.7987(2) 0.8603(2) 0.4747(4) 0.1137(17) Uani d . 1
O O8 0.9043(2) 0.8573(2) 0.4674(4) 0.1035(17) Uani d . 1
O O9 0.98419(13) 0.09614(18) 0.4252(3) 0.0603(9) Uani d . 1
O O10 1.10797(13) 0.15456(17) 0.4389(3) 0.0552(9) Uani d . 1
O O11 1.14690(15) 0.1775(2) 0.2508(3) 0.0784(11) Uani d . 1
O O12 1.20773(13) 0.09187(18) 0.3842(3) 0.0808(12) Uani d . 1
N N1 0.3902(3) 1.3146(3) 0.1231(4) 0.0768(15) Uani d . 1
N N2 0.39454(17) 0.9804(2) 0.1646(3) 0.0577(11) Uani d . 1
H H2 0.4320 0.9563 0.1693 0.069 Uiso calc R 1
N N3 0.33796(18) 0.9373(2) 0.1661(3) 0.0498(11) Uani d . 1
N N4 0.8509(3) 0.8236(3) 0.4655(4) 0.0794(17) Uani d . 1
N N5 0.84333(16) 0.4892(2) 0.4280(3) 0.0542(10) Uani d . 1
H H5 0.8057 0.4654 0.4232 0.065 Uiso calc R 1
N N6 0.89973(16) 0.4442(2) 0.4268(3) 0.0505(10) Uani d . 1
C C1 0.3912(3) 1.2281(3) 0.1364(4) 0.0562(15) Uani d . 1
C C2 0.3326(2) 1.1864(3) 0.1429(4) 0.0571(14) Uani d . 1
H H2A 0.2928 1.2142 0.1397 0.068 Uiso calc R 1
C C3 0.3324(2) 1.1055(3) 0.1539(4) 0.0514(13) Uani d . 1
H H3 0.2927 1.0778 0.1603 0.062 Uiso calc R 1
C C4 0.3919(2) 1.0635(3) 0.1556(4) 0.0488(13) Uani d . 1
C C5 0.4515(2) 1.1072(3) 0.1492(4) 0.0584(15) Uani d . 1
H H5A 0.4918 1.0805 0.1521 0.070 Uiso calc R 1
C C6 0.4495(3) 1.1878(3) 0.1391(4) 0.0691(16) Uani d . 1
H H6 0.4888 1.2166 0.1337 0.083 Uiso calc R 1
C C7 0.3438(2) 0.8598(3) 0.1696(4) 0.0516(13) Uani d . 1
H H7 0.3854 0.8363 0.1720 0.062 Uiso calc R 1
C C8 0.2855(2) 0.8096(3) 0.1700(4) 0.0440(14) Uani d . 1
C C9 0.2219(2) 0.8392(3) 0.1774(4) 0.0568(15) Uani d . 1
H H9 0.2158 0.8945 0.1849 0.068 Uiso calc R 1
C C10 0.1686(2) 0.7910(3) 0.1741(4) 0.0567(15) Uani d . 1
H H10 0.1264 0.8128 0.1777 0.068 Uiso calc R 1
C C11 0.1777(3) 0.7084(3) 0.1654(4) 0.0488(14) Uani d . 1
C C12 0.2391(3) 0.6750(3) 0.1577(4) 0.0493(14) Uani d . 1
C C13 0.2932(2) 0.7244(3) 0.1602(4) 0.0535(14) Uani d . 1
H H13 0.3352 0.7022 0.1555 0.064 Uiso calc R 1
C C14 0.3033(2) 0.5538(3) 0.1601(4) 0.0813(18) Uani d . 1
H H14A 0.3360 0.5760 0.1124 0.122 Uiso calc R 1
H H14B 0.2986 0.4971 0.1460 0.122 Uiso calc R 1
H H14C 0.3167 0.5617 0.2339 0.122 Uiso calc R 1
C C15 0.1322(2) 0.5368(3) 0.2921(5) 0.0544(14) Uani d . 1
C C16 0.1301(2) 0.4714(3) 0.2237(4) 0.0669(16) Uani d . 1
H H16 0.1029 0.4719 0.1631 0.080 Uiso calc R 1
C C17 0.1690(2) 0.4050(3) 0.2459(5) 0.0677(15) Uani d . 1
H H17 0.1691 0.3614 0.1984 0.081 Uiso calc R 1
C C18 0.2074(3) 0.4026(3) 0.3374(5) 0.0580(15) Uani d . 1
C C19 0.2096(2) 0.4695(4) 0.4032(4) 0.0723(17) Uani d . 1
H H19 0.2377 0.4696 0.4626 0.087 Uiso calc R 1
C C20 0.1706(2) 0.5375(3) 0.3831(4) 0.0667(16) Uani d . 1
H H20 0.1707 0.5815 0.4298 0.080 Uiso calc R 1
C C21 0.2507(2) 0.3333(3) 0.3632(4) 0.0829(17) Uani d . 1
H H21A 0.2903 0.3367 0.3209 0.124 Uiso calc R 1
H H21B 0.2281 0.2839 0.3468 0.124 Uiso calc R 1
H H21C 0.2618 0.3344 0.4388 0.124 Uiso calc R 1
C C22 0.8488(3) 0.7369(3) 0.4574(4) 0.0518(14) Uani d . 1
C C23 0.7890(2) 0.6966(3) 0.4534(4) 0.0595(15) Uani d . 1
H H23 0.7497 0.7255 0.4580 0.071 Uiso calc R 1
C C24 0.7877(2) 0.6154(3) 0.4430(4) 0.0598(14) Uani d . 1
H H24 0.7473 0.5888 0.4399 0.072 Uiso calc R 1
C C25 0.8457(2) 0.5712(3) 0.4367(4) 0.0451(12) Uani d . 1
C C26 0.9059(2) 0.6129(3) 0.4399(4) 0.0557(14) Uani d . 1
H H26 0.9454 0.5845 0.4353 0.067 Uiso calc R 1
C C27 0.9067(2) 0.6948(3) 0.4498(4) 0.0580(15) Uani d . 1
H H27 0.9467 0.7222 0.4513 0.070 Uiso calc R 1
C C28 0.89281(19) 0.3685(3) 0.4196(4) 0.0507(12) Uani d . 1
H H28 0.8506 0.3472 0.4133 0.061 Uiso calc R 1
C C29 0.9495(2) 0.3134(3) 0.4211(4) 0.0434(13) Uani d . 1
C C30 1.0145(2) 0.3430(3) 0.4248(4) 0.0550(15) Uani d . 1
H H30 1.0225 0.3982 0.4257 0.066 Uiso calc R 1
C C31 1.0663(2) 0.2893(3) 0.4271(4) 0.0534(14) Uani d . 1
H H31 1.1094 0.3084 0.4293 0.064 Uiso calc R 1
C C32 1.0545(2) 0.2077(3) 0.4261(4) 0.0466(13) Uani d . 1
C C33 0.9905(2) 0.1777(3) 0.4232(4) 0.0435(13) Uani d . 1
C C34 0.9396(2) 0.2320(3) 0.4205(4) 0.0472(13) Uani d . 1
H H34 0.8965 0.2126 0.4181 0.057 Uiso calc R 1
C C35 0.9201(2) 0.0623(3) 0.4110(5) 0.0762(19) Uani d . 1
H H35A 0.8919 0.0798 0.4688 0.114 Uiso calc R 1
H H35B 0.9231 0.0045 0.4116 0.114 Uiso calc R 1
H H35C 0.9022 0.0798 0.3430 0.114 Uiso calc R 1
C C36 1.1003(2) 0.0348(3) 0.2986(4) 0.0508(13) Uani d . 1
C C37 1.0969(2) -0.0308(3) 0.3647(4) 0.0574(14) Uani d . 1
H H37 1.1214 -0.0320 0.4284 0.069 Uiso calc R 1
C C38 1.0573(2) -0.0957(3) 0.3379(5) 0.0635(14) Uani d . 1
H H38 1.0561 -0.1408 0.3827 0.076 Uiso calc R 1
C C39 1.0197(2) -0.0939(3) 0.2456(5) 0.0538(13) Uani d . 1
C C40 1.0229(2) -0.0269(3) 0.1807(4) 0.0661(15) Uani d . 1
H H40 0.9978 -0.0252 0.1177 0.079 Uiso calc R 1
C C41 1.0628(2) 0.0384(3) 0.2063(4) 0.0610(14) Uani d . 1
H H41 1.0641 0.0837 0.1618 0.073 Uiso calc R 1
C C42 0.9753(2) -0.1651(3) 0.2174(5) 0.0819(17) Uani d . 1
H H42A 0.9986 -0.2015 0.1706 0.123 Uiso d R 1
H H42B 0.9364 -0.1459 0.1814 0.123 Uiso d R 1
H H42C 0.9629 -0.1929 0.2826 0.123 Uiso d R 1

loop_
_atom_site_aniso_label
_atom_site_aniso_U_11
_atom_site_aniso_U_22
_atom_site_aniso_U_33
_atom_site_aniso_U_12
_atom_site_aniso_U_13
_atom_site_aniso_U_23
S1 0.0511(9) 0.0824(11) 0.0727(10) -0.0057(9) 0.0115(8) -0.0022(10)
S2 0.0448(8) 0.0611(9) 0.0762(10) 0.0022(7) 0.0062(8) -0.0077(9)
O1 0.119(4) 0.062(3) 0.152(5) 0.013(3) -0.009(3) 0.015(3)
O2 0.128(4) 0.080(3) 0.178(5) -0.049(3) -0.015(3) 0.029(3)
O3 0.058(2) 0.050(2) 0.099(3) 0.0020(18) 0.0204(19) -0.003(2)
O4 0.0468(17) 0.075(2) 0.056(2) -0.0022(18) 0.0016(18) 0.0007(19)
O5 0.098(3) 0.077(3) 0.069(2) 0.006(2) 0.026(2) -0.012(3)
O6 0.040(2) 0.121(3) 0.121(3) -0.021(2) 0.000(2) -0.004(3)
O7 0.108(4) 0.064(3) 0.168(5) 0.022(3) -0.006(3) -0.012(3)
O8 0.125(4) 0.060(3) 0.125(4) -0.034(3) 0.017(3) -0.014(3)
O9 0.0449(19) 0.045(2) 0.091(2) 0.0024(15) 0.0058(19) 0.007(2)
O10 0.0419(18) 0.063(2) 0.060(2) 0.0139(16) -0.0044(19) -0.0098(19)
O11 0.084(3) 0.074(3) 0.076(3) -0.0092(19) 0.023(2) 0.011(2)
O12 0.039(2) 0.078(3) 0.125(3) 0.0121(18) -0.015(2) -0.023(2)
N1 0.095(5) 0.060(4) 0.076(4) -0.012(3) -0.015(3) 0.000(3)
N2 0.044(2) 0.048(3) 0.081(3) 0.006(2) -0.005(2) 0.001(2)
N3 0.046(3) 0.050(3) 0.054(3) -0.002(2) 0.001(2) 0.003(3)
N4 0.112(5) 0.044(4) 0.082(4) 0.009(3) 0.010(4) -0.003(3)
N5 0.039(2) 0.044(2) 0.080(3) -0.0003(19) 0.001(2) 0.003(2)
N6 0.049(2) 0.038(2) 0.065(3) 0.005(2) 0.002(2) 0.004(2)
C1 0.062(4) 0.055(4) 0.052(4) -0.006(3) -0.006(3) 0.004(3)
C2 0.063(4) 0.053(4) 0.056(4) 0.005(3) -0.003(3) -0.002(3)
C3 0.049(3) 0.046(3) 0.059(3) 0.002(3) -0.003(3) -0.005(3)
C4 0.049(3) 0.046(3) 0.051(3) -0.004(3) -0.007(3) 0.004(3)
C5 0.038(3) 0.062(4) 0.076(4) 0.002(3) -0.001(3) -0.007(3)
C6 0.072(4) 0.065(4) 0.070(4) -0.022(3) 0.006(3) 0.009(4)
C7 0.046(3) 0.054(3) 0.055(3) 0.000(3) -0.004(2) -0.008(3)
C8 0.044(3) 0.042(3) 0.046(4) 0.001(3) -0.005(3) -0.002(3)
C9 0.057(4) 0.049(3) 0.064(4) 0.017(3) 0.001(3) -0.004(3)
C10 0.030(3) 0.071(4) 0.069(4) 0.006(3) 0.000(3) -0.008(3)
C11 0.038(3) 0.058(4) 0.050(4) -0.006(3) 0.002(3) -0.004(3)
C12 0.050(4) 0.039(3) 0.058(4) -0.006(3) 0.002(3) -0.007(3)
C13 0.040(3) 0.054(3) 0.067(4) 0.010(3) 0.008(3) 0.001(3)
C14 0.073(4) 0.052(3) 0.119(5) 0.017(3) 0.030(4) 0.001(4)
C15 0.041(3) 0.065(4) 0.058(4) -0.009(3) 0.004(3) -0.006(3)
C16 0.061(4) 0.079(4) 0.061(4) -0.015(3) -0.005(3) -0.005(4)
C17 0.061(4) 0.078(4) 0.064(4) -0.017(3) 0.009(3) -0.003(4)
C18 0.080(4) 0.049(4) 0.045(4) 0.001(3) 0.010(3) 0.006(4)
C19 0.060(4) 0.099(5) 0.058(4) -0.011(3) -0.010(3) 0.016(4)
C20 0.076(4) 0.075(4) 0.049(4) -0.010(3) 0.005(3) -0.010(3)
C21 0.061(3) 0.099(4) 0.088(4) -0.010(3) 0.014(3) 0.011(4)
C22 0.063(3) 0.040(3) 0.053(4) 0.006(3) 0.002(3) 0.001(3)
C23 0.053(4) 0.053(4) 0.073(4) 0.004(3) 0.009(3) -0.002(3)
C24 0.039(3) 0.059(3) 0.081(4) 0.005(3) 0.009(3) 0.003(4)
C25 0.048(3) 0.039(3) 0.048(3) -0.003(2) 0.002(3) 0.008(3)
C26 0.034(3) 0.069(4) 0.064(4) 0.006(3) 0.003(3) 0.008(3)
C27 0.062(4) 0.043(3) 0.068(4) -0.013(3) -0.010(3) 0.000(3)
C28 0.047(3) 0.052(3) 0.053(3) -0.002(2) 0.000(2) -0.001(3)
C29 0.043(3) 0.037(3) 0.050(3) 0.001(2) 0.003(3) -0.002(3)
C30 0.043(3) 0.051(3) 0.071(4) 0.000(3) 0.010(3) -0.001(3)
C31 0.049(3) 0.053(3) 0.058(4) -0.015(3) 0.002(3) -0.005(3)
C32 0.039(3) 0.054(3) 0.047(3) 0.003(3) -0.004(3) 0.004(3)
C33 0.048(3) 0.034(3) 0.049(3) -0.006(3) 0.008(3) 0.002(3)
C34 0.035(3) 0.052(3) 0.055(4) -0.002(2) 0.003(2) -0.001(3)
C35 0.059(3) 0.042(3) 0.128(6) -0.004(3) -0.003(4) -0.002(4)
C36 0.043(3) 0.054(3) 0.055(3) 0.000(3) -0.001(3) -0.005(3)
C37 0.054(3) 0.055(3) 0.063(4) 0.008(3) -0.012(3) 0.000(3)
C38 0.059(3) 0.058(4) 0.073(4) 0.001(3) -0.007(3) 0.010(4)
C39 0.046(3) 0.050(4) 0.066(4) 0.006(3) 0.001(3) -0.006(3)
C40 0.057(3) 0.085(4) 0.056(4) 0.009(3) -0.014(3) -0.010(4)
C41 0.061(3) 0.065(4) 0.057(4) 0.000(3) -0.008(3) 0.008(3)
C42 0.067(4) 0.084(4) 0.095(5) -0.003(3) -0.006(3) -0.023(4)

loop_
_atom_type_symbol
_atom_type_description
_atom_type_scat_dispersion_real
_atom_type_scat_dispersion_imag
_atom_type_scat_source
C C 0.0033 0.0016 'International Tables Vol C Tables 4.2.6.8 and 6.1.1.4'
H H 0.0000 0.0000 'International Tables Vol C Tables 4.2.6.8 and 6.1.1.4'
N N 0.0061 0.0033 'International Tables Vol C Tables 4.2.6.8 and 6.1.1.4'
O O 0.0106 0.0060 'International Tables Vol C Tables 4.2.6.8 and 6.1.1.4'
S S 0.1246 0.1234 'International Tables Vol C Tables 4.2.6.8 and 6.1.1.4'

loop_
_geom_angle_atom_site_label_1
_geom_angle_atom_site_label_2
_geom_angle_atom_site_label_3
_geom_angle
O5 S1 O6 120.3(2)
O5 S1 O4 109.69(19)
O6 S1 O4 102.1(2)
O5 S1 C15 110.0(3)
O6 S1 C15 109.4(2)
O4 S1 C15 104.0(2)
O11 S2 O12 121.2(2)
O11 S2 O10 109.42(18)
O12 S2 O10 101.74(19)
O11 S2 C36 110.5(2)
O12 S2 C36 108.8(2)
O10 S2 C36 103.54(19)
C12 O3 C14 117.5(4)
C11 O4 S1 120.4(3)
C33 O9 C35 118.3(3)
C32 O10 S2 121.2(3)
O1 N1 O2 120.9(6)
O1 N1 C1 120.4(5)
O2 N1 C1 118.7(5)
N3 N2 C4 119.6(4)
N3 N2 H2 120.2
C4 N2 H2 120.2
C7 N3 N2 116.6(4)
O8 N4 O7 122.5(5)
O8 N4 C22 119.0(6)
O7 N4 C22 118.4(6)
C25 N5 N6 121.0(3)
C25 N5 H5 119.5
N6 N5 H5 119.5
C28 N6 N5 116.7(4)
C6 C1 C2 120.2(5)
C6 C1 N1 120.2(5)
C2 C1 N1 119.5(5)
C3 C2 C1 120.5(5)
C3 C2 H2A 119.8
C1 C2 H2A 119.8
C2 C3 C4 119.8(5)
C2 C3 H3 120.1
C4 C3 H3 120.1
N2 C4 C3 122.2(4)
N2 C4 C5 118.9(4)
C3 C4 C5 118.9(5)
C6 C5 C4 119.4(5)
C6 C5 H5A 120.3
C4 C5 H5A 120.3
C5 C6 C1 121.2(5)
C5 C6 H6 119.4
C1 C6 H6 119.4
N3 C7 C8 119.8(4)
N3 C7 H7 120.1
C8 C7 H7 120.1
C9 C8 C13 117.3(5)
C9 C8 C7 124.0(5)
C13 C8 C7 118.7(5)
C10 C9 C8 122.5(5)
C10 C9 H9 118.8
C8 C9 H9 118.8
C9 C10 C11 118.9(5)
C9 C10 H10 120.6
C11 C10 H10 120.6
C12 C11 C10 121.8(5)
C12 C11 O4 119.8(4)
C10 C11 O4 118.2(5)
C11 C12 O3 116.3(5)
C11 C12 C13 119.1(5)
O3 C12 C13 124.5(5)
C12 C13 C8 120.4(5)
C12 C13 H13 119.8
C8 C13 H13 119.8
O3 C14 H14A 109.5
O3 C14 H14B 109.5
H14A C14 H14B 109.5
O3 C14 H14C 109.5
H14A C14 H14C 109.5
H14B C14 H14C 109.5
C20 C15 C16 121.9(5)
C20 C15 S1 119.7(5)
C16 C15 S1 118.4(5)
C15 C16 C17 119.3(5)
C15 C16 H16 120.4
C17 C16 H16 120.4
C18 C17 C16 120.6(5)
C18 C17 H17 119.7
C16 C17 H17 119.7
C17 C18 C19 118.8(5)
C17 C18 C21 122.4(6)
C19 C18 C21 118.7(6)
C18 C19 C20 121.8(5)
C18 C19 H19 119.1
C20 C19 H19 119.1
C15 C20 C19 117.5(5)
C15 C20 H20 121.3
C19 C20 H20 121.3
C18 C21 H21A 109.5
C18 C21 H21B 109.5
H21A C21 H21B 109.5
C18 C21 H21C 109.5
H21A C21 H21C 109.5
H21B C21 H21C 109.5
C27 C22 C23 120.3(5)
C27 C22 N4 119.2(5)
C23 C22 N4 120.5(5)
C24 C23 C22 119.9(4)
C24 C23 H23 120.0
C22 C23 H23 120.0
C23 C24 C25 121.0(4)
C23 C24 H24 119.5
C25 C24 H24 119.5
N5 C25 C24 120.1(4)
N5 C25 C26 121.5(4)
C24 C25 C26 118.4(4)
C27 C26 C25 120.1(4)
C27 C26 H26 119.9
C25 C26 H26 119.9
C26 C27 C22 120.3(5)
C26 C27 H27 119.9
C22 C27 H27 119.9
N6 C28 C29 121.9(4)
N6 C28 H28 119.0
C29 C28 H28 119.0
C34 C29 C30 118.9(4)
C34 C29 C28 119.9(4)
C30 C29 C28 121.1(4)
C31 C30 C29 119.3(5)
C31 C30 H30 120.3
C29 C30 H30 120.3
C32 C31 C30 120.2(5)
C32 C31 H31 119.9
C30 C31 H31 119.9
C31 C32 C33 121.0(4)
C31 C32 O10 118.8(4)
C33 C32 O10 119.9(4)
O9 C33 C34 125.7(4)
O9 C33 C32 116.3(4)
C34 C33 C32 118.0(5)
C29 C34 C33 122.5(4)
C29 C34 H34 118.7
C33 C34 H34 118.7
O9 C35 H35A 109.5
O9 C35 H35B 109.5
H35A C35 H35B 109.5
O9 C35 H35C 109.5
H35A C35 H35C 109.5
H35B C35 H35C 109.5
C37 C36 C41 120.4(5)
C37 C36 S2 120.5(4)
C41 C36 S2 118.8(4)
C36 C37 C38 120.4(5)
C36 C37 H37 119.8
C38 C37 H37 119.8
C39 C38 C37 120.3(5)
C39 C38 H38 119.8
C37 C38 H38 119.8
C38 C39 C40 118.5(5)
C38 C39 C42 120.0(5)
C40 C39 C42 121.5(5)
C39 C40 C41 121.7(5)
C39 C40 H40 119.1
C41 C40 H40 119.1
C36 C41 C40 118.6(5)
C36 C41 H41 120.7
C40 C41 H41 120.7
C39 C42 H42A 109.5
C39 C42 H42B 109.5
H42A C42 H42B 109.5
C39 C42 H42C 109.5
H42A C42 H42C 109.5
H42B C42 H42C 109.5

loop_
_geom_bond_atom_site_label_1
_geom_bond_atom_site_label_2
_geom_bond_distance
S1 O5 1.415(3)
S1 O6 1.420(3)
S1 O4 1.600(3)
S1 C15 1.767(5)
S2 O11 1.427(3)
S2 O12 1.442(3)
S2 O10 1.612(3)
S2 C36 1.746(5)
O1 N1 1.213(5)
O2 N1 1.235(5)
O3 C12 1.366(5)
O3 C14 1.432(4)
O4 C11 1.419(5)
O7 N4 1.226(5)
O8 N4 1.219(5)
O9 C33 1.357(5)
O9 C35 1.426(4)
O10 C32 1.406(5)
N1 C1 1.443(6)
N2 N3 1.351(4)
N2 C4 1.381(5)
N2 H2 0.8600
N3 C7 1.291(5)
N4 C22 1.440(6)
N5 C25 1.364(5)
N5 N6 1.365(4)
N5 H5 0.8600
N6 C28 1.265(5)
C1 C6 1.357(6)
C1 C2 1.378(6)
C2 C3 1.346(5)
C2 H2A 0.9300
C3 C4 1.392(5)
C3 H3 0.9300
C4 C5 1.411(5)
C5 C6 1.341(6)
C5 H5A 0.9300
C6 H6 0.9300
C7 C8 1.446(5)
C7 H7 0.9300
C8 C9 1.381(5)
C8 C13 1.425(6)
C9 C10 1.344(5)
C9 H9 0.9300
C10 C11 1.386(6)
C10 H10 0.9300
C11 C12 1.365(6)
C12 C13 1.369(6)
C13 H13 0.9300
C14 H14A 0.9600
C14 H14B 0.9600
C14 H14C 0.9600
C15 C20 1.366(6)
C15 C16 1.375(6)
C16 C17 1.381(6)
C16 H16 0.9300
C17 C18 1.374(7)
C17 H17 0.9300
C18 C19 1.374(6)
C18 C21 1.480(6)
C19 C20 1.398(6)
C19 H19 0.9300
C20 H20 0.9300
C21 H21A 0.9600
C21 H21B 0.9600
C21 H21C 0.9600
C22 C27 1.367(6)
C22 C23 1.385(5)
C23 C24 1.352(6)
C23 H23 0.9300
C24 C25 1.387(5)
C24 H24 0.9300
C25 C26 1.404(5)
C26 C27 1.363(6)
C26 H26 0.9300
C27 H27 0.9300
C28 C29 1.469(5)
C28 H28 0.9300
C29 C34 1.364(5)
C29 C30 1.407(5)
C30 C31 1.375(5)
C30 H30 0.9300
C31 C32 1.373(6)
C31 H31 0.9300
C32 C33 1.390(5)
C33 C34 1.370(5)
C34 H34 0.9300
C35 H35A 0.9600
C35 H35B 0.9600
C35 H35C 0.9600
C36 C37 1.361(5)
C36 C41 1.371(5)
C37 C38 1.383(5)
C37 H37 0.9300
C38 C39 1.371(6)
C38 H38 0.9300
C39 C40 1.371(6)
C39 C42 1.525(5)
C40 C41 1.387(6)
C40 H40 0.9300
C41 H41 0.9300
C42 H42A 0.9600
C42 H42B 0.9600
C42 H42C 0.9600

loop_
_geom_hbond_atom_site_label_D
_geom_hbond_atom_site_label_H
_geom_hbond_atom_site_label_A
_geom_hbond_site_symmetry_A
_geom_hbond_distance_DH
_geom_hbond_distance_HA
_geom_hbond_distance_DA
_geom_hbond_angle_DHA
_geom_hbond_publ_flag
N2 H2 O6 3_565 0.86 2.13 2.981(5) 168 yes
N5 H5 O12 3_455 0.86 2.25 3.107(5) 172 yes
C14 H14B O1 1_545 0.96 2.58 3.476(6) 156 yes
C35 H35B O8 1_545 0.96 2.56 3.482(6) 161 yes

loop_
_geom_torsion_atom_site_label_1
_geom_torsion_atom_site_label_2
_geom_torsion_atom_site_label_3
_geom_torsion_atom_site_label_4
_geom_torsion
O5 S1 O4 C11 35.7(4)
O6 S1 O4 C11 164.3(3)
C15 S1 O4 C11 -81.9(4)
O11 S2 O10 C32 32.5(4)
O12 S2 O10 C32 161.8(3)
C36 S2 O10 C32 -85.3(4)
C4 N2 N3 C7 176.9(5)
C25 N5 N6 C28 179.3(5)
O1 N1 C1 C6 179.1(6)
O2 N1 C1 C6 -2.1(9)
O1 N1 C1 C2 1.1(9)
O2 N1 C1 C2 179.9(5)
C6 C1 C2 C3 1.1(8)
N1 C1 C2 C3 179.1(5)
C1 C2 C3 C4 -1.8(8)
N3 N2 C4 C3 3.7(7)
N3 N2 C4 C5 -177.2(4)
C2 C3 C4 N2 -178.8(5)
C2 C3 C4 C5 2.1(7)
N2 C4 C5 C6 179.2(5)
C3 C4 C5 C6 -1.6(8)
C4 C5 C6 C1 1.0(9)
C2 C1 C6 C5 -0.7(9)
N1 C1 C6 C5 -178.7(5)
N2 N3 C7 C8 -179.2(4)
N3 C7 C8 C9 -6.6(8)
N3 C7 C8 C13 172.2(5)
C13 C8 C9 C10 -1.0(8)
C7 C8 C9 C10 177.9(5)
C8 C9 C10 C11 1.5(8)
C9 C10 C11 C12 -1.4(7)
C9 C10 C11 O4 -175.5(4)
S1 O4 C11 C12 95.4(5)
S1 O4 C11 C10 -90.5(5)
C10 C11 C12 O3 -175.7(5)
O4 C11 C12 O3 -1.8(7)
C10 C11 C12 C13 0.9(8)
O4 C11 C12 C13 174.8(4)
C14 O3 C12 C11 -165.0(4)
C14 O3 C12 C13 18.6(7)
C11 C12 C13 C8 -0.4(8)
O3 C12 C13 C8 175.9(5)
C9 C8 C13 C12 0.4(7)
C7 C8 C13 C12 -178.5(5)
O5 S1 C15 C20 -7.9(4)
O6 S1 C15 C20 -142.1(4)
O4 S1 C15 C20 109.5(4)
O5 S1 C15 C16 173.5(4)
O6 S1 C15 C16 39.3(4)
O4 S1 C15 C16 -69.2(4)
C20 C15 C16 C17 -1.4(7)
S1 C15 C16 C17 177.2(4)
C15 C16 C17 C18 2.5(7)
C16 C17 C18 C19 -3.8(8)
C16 C17 C18 C21 -178.8(4)
C17 C18 C19 C20 4.2(8)
C21 C18 C19 C20 179.3(4)
C16 C15 C20 C19 1.7(7)
S1 C15 C20 C19 -176.9(3)
C18 C19 C20 C15 -3.1(7)
O8 N4 C22 C27 -1.3(9)
O7 N4 C22 C27 -178.4(5)
O8 N4 C22 C23 -179.1(5)
O7 N4 C22 C23 3.9(9)
C27 C22 C23 C24 0.6(8)
N4 C22 C23 C24 178.3(5)
C22 C23 C24 C25 0.4(8)
N6 N5 C25 C24 -176.9(4)
N6 N5 C25 C26 2.9(7)
C23 C24 C25 N5 178.9(5)
C23 C24 C25 C26 -1.0(8)
N5 C25 C26 C27 -179.4(5)
C24 C25 C26 C27 0.5(8)
C25 C26 C27 C22 0.5(8)
C23 C22 C27 C26 -1.0(8)
N4 C22 C27 C26 -178.8(5)
N5 N6 C28 C29 -178.0(4)
N6 C28 C29 C34 175.6(5)
N6 C28 C29 C30 -3.4(7)
C34 C29 C30 C31 0.4(8)
C28 C29 C30 C31 179.4(5)
C29 C30 C31 C32 -0.2(8)
C30 C31 C32 C33 -0.3(8)
C30 C31 C32 O10 -174.0(4)
S2 O10 C32 C31 -92.5(5)
S2 O10 C32 C33 93.7(5)
C35 O9 C33 C34 7.5(8)
C35 O9 C33 C32 -173.6(5)
C31 C32 C33 O9 -178.4(4)
O10 C32 C33 O9 -4.8(7)
C31 C32 C33 C34 0.5(7)
O10 C32 C33 C34 174.2(4)
C30 C29 C34 C33 -0.1(8)
C28 C29 C34 C33 -179.1(4)
O9 C33 C34 C29 178.5(5)
C32 C33 C34 C29 -0.4(8)
O11 S2 C36 C37 175.9(3)
O12 S2 C36 C37 40.6(4)
O10 S2 C36 C37 -67.0(4)
O11 S2 C36 C41 -9.5(4)
O12 S2 C36 C41 -144.8(4)
O10 S2 C36 C41 107.5(4)
C41 C36 C37 C38 2.1(7)
S2 C36 C37 C38 176.6(3)
C36 C37 C38 C39 -1.6(7)
C37 C38 C39 C40 0.7(7)
C37 C38 C39 C42 -179.1(4)
C38 C39 C40 C41 -0.3(8)
C42 C39 C40 C41 179.5(4)
C37 C36 C41 C40 -1.7(7)
S2 C36 C41 C40 -176.3(3)
C39 C40 C41 C36 0.8(7)

loop_
_cod_related_entry_id
_cod_related_entry_database
_cod_related_entry_code
1 ChemSpider 21178476
